data_7705585
loop_
_publ_author_name
'Kong, Ming'
'Feng, Xin'
'Li, Jing'
'Hu, Zhao-Bo'
'Wang, Jia'
'Song, Xiao-Jiao'
'Jing, Zhao-Yang'
'Zhang, Yi-Quan'
'Song, You'

_publ_section_title
;
 Structurally modulated single-ion magnets of mononuclear \b-diketone
 dysprosium(III) complexes.
;
_journal_issue 42
_journal_name_full 'Dalton transactions (Cambridge, England : 2003)'
_journal_page_first 14931
_journal_page_last 14940
_journal_paper_doi 10.1039/d0dt02864a
_journal_volume 49
_journal_year 2020
_chemical_formula_moiety 'C51 H28 Dy F9 N4 O6 S3, 0.5(C2 H6 O), 0.5(H2 O)'
_chemical_formula_sum 'C52 H32 Dy F9 N4 O7 S3'
_chemical_formula_weight 1254.49
_space_group_crystal_system monoclinic
_space_group_IT_number 15
_space_group_name_Hall '-C 2yc'
_space_group_name_H-M_alt 'C 1 2/c 1'
_atom_sites_solution_hydrogens mixed
_audit_creation_date 2019-04-24
_audit_creation_method
;
Olex2 1.2-beta
(compiled 2018.05.29 svn.r3508 for OlexSys, GUI svn.r5506)
;
_audit_update_record
;
2020-04-01 deposited with the CCDC.	2020-10-05 downloaded from the CCDC.
;
_cell_angle_alpha 90
_cell_angle_beta 91.986(5)
_cell_angle_gamma 90
_cell_formula_units_Z 8
_cell_length_a 13.6667(12)
_cell_length_b 19.2642(18)
_cell_length_c 41.493(4)
_cell_measurement_reflns_used 7789
_cell_measurement_temperature 193(2)
_cell_measurement_theta_max 47.90
_cell_measurement_theta_min 3.45
_cell_volume 10917.6(18)
_computing_cell_refinement 'SAINT v8.37A (Bruker, 2015)'
_computing_data_reduction 'SAINT v8.37A (Bruker, 2015)'
_computing_molecular_graphics 'Olex2 (Dolomanov et al., 2009)'
_computing_publication_material 'Olex2 (Dolomanov et al., 2009)'
_computing_structure_refinement 'ShelXL (Sheldrick, 2015)'
_computing_structure_solution 'SHELXS-97 (Sheldrick, 1990)'
_diffrn_ambient_temperature 192.95
_diffrn_measured_fraction_theta_full 0.979
_diffrn_measured_fraction_theta_max 0.979
_diffrn_measurement_device_type 'CCD area detector'
_diffrn_measurement_method 'phi and omega scans'
_diffrn_radiation_monochromator graphite
_diffrn_radiation_type MoK\a
_diffrn_radiation_wavelength 0.71073
_diffrn_reflns_av_R_equivalents 0.0898
_diffrn_reflns_av_unetI/netI 0.0900
_diffrn_reflns_Laue_measured_fraction_full 0.979
_diffrn_reflns_Laue_measured_fraction_max 0.979
_diffrn_reflns_limit_h_max 15
_diffrn_reflns_limit_h_min -16
_diffrn_reflns_limit_k_max 22
_diffrn_reflns_limit_k_min -22
_diffrn_reflns_limit_l_max 49
_diffrn_reflns_limit_l_min -48
_diffrn_reflns_number 29955
_diffrn_reflns_point_group_measured_fraction_full 0.979
_diffrn_reflns_point_group_measured_fraction_max 0.979
_diffrn_reflns_theta_full 25.000
_diffrn_reflns_theta_max 25.000
_diffrn_reflns_theta_min 1.879
_exptl_absorpt_coefficient_mu 1.567
_exptl_absorpt_correction_T_max 0.7506
_exptl_absorpt_correction_T_min 0.5141
_exptl_absorpt_correction_type multi-scan
_exptl_absorpt_process_details
;
SADABS-2016/2 (Bruker,2016/2) was used for absorption correction.
wR2(int) was 0.1203 before and 0.0869 after correction.
The Ratio of minimum to maximum transmission is 0.6849.
The \l/2 correction factor is Not present.
;
_exptl_crystal_colour yellow
_exptl_crystal_density_diffrn 1.526
_exptl_crystal_density_method 'not measured'
_exptl_crystal_description block
_exptl_crystal_F_000 4984
_exptl_crystal_size_max 0.3
_exptl_crystal_size_mid 0.2
_exptl_crystal_size_min 0.2
_refine_diff_density_max 1.392
_refine_diff_density_min -0.791
_refine_diff_density_rms 0.118
_refine_ls_extinction_method none
_refine_ls_goodness_of_fit_ref 1.139
_refine_ls_hydrogen_treatment constr
_refine_ls_matrix_type full
_refine_ls_number_parameters 719
_refine_ls_number_reflns 9395
_refine_ls_number_restraints 318
_refine_ls_restrained_S_all 1.131
_refine_ls_R_factor_all 0.1580
_refine_ls_R_factor_gt 0.1038
_refine_ls_shift/su_max 0.000
_refine_ls_shift/su_mean 0.000
_refine_ls_structure_factor_coef Fsqd
_refine_ls_weighting_details 'w=1/[\s^2^(Fo^2^)+(0.0544P)^2^+127.9688P] where P=(Fo^2^+2Fc^2^)/3'
_refine_ls_weighting_scheme calc
_refine_ls_wR_factor_gt 0.2204
_refine_ls_wR_factor_ref 0.2428
_reflns_Friedel_coverage 0.000
_reflns_number_gt 5359
_reflns_number_total 9395
_reflns_threshold_expression 'I > 2\s(I)'
_cod_data_source_file d0dt02864a2.cif
_cod_data_source_block m_CCDC1
_cod_depositor_comments 'Adding full bibliography for 7705582--7705586.cif.'
_cod_original_cell_volume 10917.8(17)
_cod_database_code 7705585
_shelx_shelxl_version_number 2018/3
_shelx_space_group_comment
;
The symmetry employed for this shelxl refinement is uniquely defined
by the following loop, which should always be used as a source of
symmetry information in preference to the above space-group names.
They are only intended as comments.
;
_olex2_refinement_description
;
1. Fixed Uiso
 At 1.2 times of:
  All C(H) groups, All C(H,H) groups, All N(H) groups
 At 1.5 times of:
  All C(H,H,H) groups, All O(H) groups, All O(H,H) groups
2. Restrained distances
 C49-C50
 1.43 with sigma of 0.02
 C49-C48 = C50-C49 = C51-C50 = C51-C3A = C48-C3A
 1.43 with sigma of 0.01
 S3-C51 = S3-C48 = S49A-C48 = S49A-C50
 1.65 with sigma of 0.01
 O7-H7A
 0.82 with sigma of 0.02
 C53-O8
 1.43 with sigma of 0.02
 C52-C53
 1.54 with sigma of 0.02
 H52A-H2
 2.2 with sigma of 0.02
 H52B-H2
 2.2 with sigma of 0.02
3. Restrained planarity
 C3A, C51, C48, S49A, C50
 with sigma of 0.01
4. Uiso/Uaniso restraints and constraints
C48 \\sim C49 \\sim C50 \\sim C51 \\sim S3: within 2A with sigma of 0.01 and
sigma for terminal atoms of 0.02
C49 \\sim S3 \\sim C48 \\sim C51 \\sim C50 \\sim C3A \\sim S49A: within 2A with
sigma of 0.01 and sigma for terminal atoms of 0.02
C2 \\sim C1 \\sim C6 \\sim C5 \\sim C4 \\sim C3: within 2A with sigma of 0.01
and sigma for terminal atoms of 0.02
C52 \\sim O8 \\sim C53: within 2A with sigma of 0.01 and sigma for terminal
atoms of 0.02
C5 \\sim C10 \\sim C9 \\sim C11 \\sim C12 \\sim C13 \\sim C14 \\sim C8 \\sim
C7: within 2A with sigma of 0.01 and sigma for terminal atoms of 0.02
C32 \\sim C33 \\sim C34 \\sim C35 \\sim S1: within 2A with sigma of 0.01 and
sigma for terminal atoms of 0.02
Uanis(C48) \\sim Ueq, Uanis(C49) \\sim Ueq, Uanis(C50) \\sim Ueq, Uanis(C51)
\\sim Ueq, Uanis(S3) \\sim Ueq: with sigma of 0.001 and sigma for terminal
atoms of 0.002
Uanis(C49) \\sim Ueq, Uanis(S3) \\sim Ueq, Uanis(C48) \\sim Ueq, Uanis(C51)
\\sim Ueq, Uanis(C50) \\sim Ueq, Uanis(C3A) \\sim Ueq, Uanis(S49A) \\sim Ueq:
with sigma of 0.01 and sigma for terminal atoms of 0.02
Uanis(C52) \\sim Ueq, Uanis(C53) \\sim Ueq, Uanis(O8) \\sim Ueq: with sigma of
0.001 and sigma for terminal atoms of 0.002
5. Rigid body (RIGU) restrains
 C49, S3, C48, C51, C50, C3A, S49A
 with sigma for 1-2 distances of 0.01 and sigma for 1-3 distances of 0.01
6. Others
 Sof(H51A)=Sof(H50A)=Sof(C3A)=Sof(H3A)=Sof(S49A)=1-FVAR(1)
 Sof(C49)=Sof(H49)=Sof(S3)=Sof(H51)=Sof(H50)=FVAR(1)
 Fixed Sof: C52(0.5) H52A(0.5) H52B(0.5) H52C(0.5) C53(0.5) H53A(0.5)
 H53B(0.5) O8(0.5) H8(0.5) H7B(0.5)
7.a Riding coordinates:
 O8(H8), O7(H7A,H7B)
7.b Secondary CH2 refined with riding coordinates:
 C53(H53A,H53B)
7.c Aromatic/amide H refined with riding coordinates:
 C49(H49), C27(H27), N2(H2), C46(H46), C38(H38), C51(H51), C51(H51A), C30(H30),
  C21(H21), C25(H25), C26(H26), C34(H34), C20(H20), C2(H2A), C41(H41), C1(H1),
 C19(H19), C33(H33), C11(H11), C43(H43), C35(H35), C3(H3), C4(H4), C42(H42),
 C12(H12), C14(H14), C13(H13), C10(H10), C50(H50), C50(H50A), C3A(H3A)
7.d Idealised Me refined as rotating group:
 C52(H52A,H52B,H52C)
;
_olex2_submission_special_instructions 'No special instructions were received'

loop_
_space_group_symop_operation_xyz
'x, y, z'
'-x, y, -z+1/2'
'x+1/2, y+1/2, z'
'-x+1/2, y+1/2, -z+1/2'
'-x, -y, -z'
'x, -y, z-1/2'
'-x+1/2, -y+1/2, -z'
'x+1/2, -y+1/2, z-1/2'

loop_
_atom_site_label
_atom_site_type_symbol
_atom_site_fract_x
_atom_site_fract_y
_atom_site_fract_z
_atom_site_U_iso_or_equiv
_atom_site_adp_type
_atom_site_occupancy
_atom_site_site_symmetry_order
_atom_site_calc_flag
_atom_site_refinement_flags_posn
_atom_site_refinement_flags_adp
_atom_site_refinement_flags_occupancy
_atom_site_disorder_assembly
_atom_site_disorder_group
Dy1 Dy 0.83736(5) 0.50371(3) 0.09517(2) 0.0806(3) Uani 1 1 d . . . . .
S1 S 0.8359(3) 0.2695(2) 0.03922(10) 0.0947(11) Uani 1 1 d . U . . .
S2 S 0.8197(4) 0.4855(2) -0.02589(11) 0.1136(14) Uani 1 1 d . . . . .
N4 N 0.7271(8) 0.4441(5) 0.1361(2) 0.067(3) Uani 1 1 d . . . . .
O2 O 0.8678(7) 0.3885(4) 0.0808(2) 0.079(2) Uani 1 1 d . . . . .
C49 C 0.4395(15) 0.4622(9) 0.0328(12) 0.093(4) Uani 0.466(12) 1 d D U . A 1
H49 H 0.415368 0.507096 0.027345 0.112 Uiso 0.466(12) 1 calc R . . A 1
N3 N 0.8156(8) 0.5670(5) 0.1480(2) 0.070(3) Uani 1 1 d . . . . .
O4 O 0.8717(7) 0.5124(4) 0.0405(2) 0.078(2) Uani 1 1 d . . . . .
O5 O 0.7520(7) 0.6049(4) 0.0822(2) 0.072(2) Uani 1 1 d . . . . .
O3 O 0.9618(6) 0.5831(4) 0.0912(2) 0.071(2) Uani 1 1 d . . . . .
S3 S 0.5630(6) 0.3682(4) 0.0489(2) 0.091(3) Uani 0.466(12) 1 d D U . A 1
O6 O 0.6909(8) 0.4717(5) 0.0688(2) 0.086(3) Uani 1 1 d . . . . .
F4 F 1.0873(8) 0.7173(5) 0.0539(2) 0.123(3) Uani 1 1 d . . . . .
C18 C 0.7714(11) 0.5648(7) 0.2033(3) 0.081(4) Uani 1 1 d . . . . .
C47 C 0.6175(11) 0.5007(7) 0.0558(3) 0.073(3) Uani 1 1 d . . . . .
C23 C 0.7229(9) 0.4701(6) 0.1657(3) 0.063(3) Uani 1 1 d . . . . .
C16 C 0.6726(9) 0.4669(6) 0.2213(3) 0.071(4) Uani 1 1 d . . . . .
C6 C 0.5552(10) 0.5457(7) 0.3153(3) 0.078(3) Uani 1 1 d . U . . .
C39 C 0.9085(10) 0.5578(7) 0.0238(3) 0.072(3) Uani 1 1 d . . . . .
C24 C 0.6707(10) 0.4354(6) 0.1902(3) 0.075(4) Uani 1 1 d . . . . .
C40 C 0.8853(10) 0.5513(7) -0.0120(3) 0.079(4) Uani 1 1 d . . . . .
C32 C 0.8758(12) 0.2681(8) 0.0785(4) 0.093(3) Uani 1 1 d . U . . .
C27 C 0.6826(10) 0.3856(7) 0.1284(3) 0.080(4) Uani 1 1 d . . . . .
H27 H 0.688883 0.367829 0.107216 0.095 Uiso 1 1 calc R . . . .
O1 O 0.9464(7) 0.4564(4) 0.1338(2) 0.082(3) Uani 1 1 d . . . . .
N1 N 0.6276(7) 0.4438(5) 0.2488(3) 0.071(3) Uani 1 1 d . . . . .
C17 C 0.7216(9) 0.5263(6) 0.2279(3) 0.073(3) Uani 1 1 d . . . . .
N2 N 0.7042(8) 0.5415(6) 0.2591(3) 0.082(3) Uani 1 1 d . . . . .
H2 H 0.725065 0.578844 0.269413 0.099 Uiso 1 1 calc DR . . . .
F5 F 1.0027(8) 0.7271(5) 0.0959(3) 0.129(4) Uani 1 1 d . . . . .
F8 F 0.7441(8) 0.7304(4) 0.0528(3) 0.144(4) Uani 1 1 d . . . . .
F2 F 0.9263(11) 0.4073(7) 0.1994(2) 0.160(5) Uani 1 1 d . . . . .
C37 C 0.9870(10) 0.6217(7) 0.0678(4) 0.079(4) Uani 1 1 d . . . . .
C7 C 0.6161(11) 0.4900(8) 0.3048(3) 0.091(4) Uani 1 1 d . U . . .
C45 C 0.6771(12) 0.6174(7) 0.0641(3) 0.074(4) Uani 1 1 d . . . . .
C31 C 0.8923(10) 0.3349(7) 0.0958(3) 0.074(3) Uani 1 1 d . . . . .
C52 C 0.8391(16) 0.6424(15) 0.3034(7) 0.109(8) Uani 0.5 1 d D U . . .
H52A H 0.844480 0.646083 0.279962 0.163 Uiso 0.5 1 calc DGR . . . .
H52B H 0.824254 0.594337 0.309159 0.163 Uiso 0.5 1 calc DGR . . . .
H52C H 0.901199 0.656396 0.314016 0.163 Uiso 0.5 1 calc GR . . . .
F9 F 0.6416(10) 0.7288(5) 0.0867(3) 0.140(4) Uani 1 1 d . . . . .
C36 C 1.0531(14) 0.6810(9) 0.0783(4) 0.101(5) Uani 1 1 d . . . . .
F7 F 0.5859(9) 0.7126(4) 0.0391(3) 0.134(4) Uani 1 1 d . . . . .
C46 C 0.6094(11) 0.5720(7) 0.0519(3) 0.075(4) Uani 1 1 d . . . . .
H46 H 0.554070 0.589822 0.040189 0.090 Uiso 1 1 calc R . . . .
C48 C 0.5372(7) 0.4517(5) 0.0450(3) 0.083(3) Uani 1 1 d D U . . .
C38 C 0.9617(11) 0.6142(7) 0.0356(3) 0.085(4) Uani 1 1 d . . . . .
H38 H 0.981315 0.648882 0.020935 0.102 Uiso 1 1 calc R . . . .
C44 C 0.6607(14) 0.6950(9) 0.0585(4) 0.103(5) Uani 1 1 d . . . . .
C51 C 0.4528(7) 0.3501(7) 0.0337(3) 0.096(3) Uani 1 1 d D U . . .
H51 H 0.438066 0.303631 0.027621 0.115 Uiso 0.466(12) 1 calc R . . A 1
H51A H 0.440763 0.301941 0.030723 0.115 Uiso 0.534(12) 1 calc R . . A 2
C30 C 0.9288(11) 0.3339(7) 0.1272(4) 0.089(4) Uani 1 1 d . . . . .
H30 H 0.936580 0.290656 0.137975 0.106 Uiso 1 1 calc R . . . .
C21 C 0.8561(12) 0.6280(7) 0.1535(4) 0.098(5) Uani 1 1 d . . . . .
H21 H 0.881730 0.652029 0.135612 0.117 Uiso 1 1 calc R . . . .
C25 C 0.6208(10) 0.3749(7) 0.1813(4) 0.087(4) Uani 1 1 d . . . . .
H25 H 0.582599 0.351711 0.196681 0.104 Uiso 1 1 calc R . . . .
C26 C 0.6258(11) 0.3479(8) 0.1502(3) 0.086(4) Uani 1 1 d . . . . .
H26 H 0.592756 0.306297 0.144071 0.104 Uiso 1 1 calc R . . . .
C9 C 0.6036(14) 0.4327(10) 0.3579(4) 0.108(3) Uani 1 1 d . U . . .
C34 C 0.8574(13) 0.1526(9) 0.0661(5) 0.114(4) Uani 1 1 d . U . . .
H34 H 0.856072 0.103985 0.069772 0.137 Uiso 1 1 calc R . . . .
C28 C 0.9975(18) 0.3887(10) 0.1804(5) 0.117(6) Uani 1 1 d . . . . .
F3 F 1.0281(9) 0.3259(5) 0.1881(2) 0.133(4) Uani 1 1 d . . . . .
C20 C 0.8640(13) 0.6600(7) 0.1837(4) 0.102(5) Uani 1 1 d . . . . .
H20 H 0.900916 0.701359 0.186970 0.123 Uiso 1 1 calc R . . . .
F1 F 1.0724(10) 0.4299(6) 0.1848(3) 0.146(4) Uani 1 1 d . . . . .
C2 C 0.4596(12) 0.6545(9) 0.3069(4) 0.102(3) Uani 1 1 d . U . . .
H2A H 0.437311 0.691473 0.293352 0.122 Uiso 1 1 calc R . . . .
C8 C 0.6403(13) 0.4350(9) 0.3256(4) 0.100(3) Uani 1 1 d . U . . .
F6 F 1.1323(8) 0.6579(6) 0.0964(3) 0.133(4) Uani 1 1 d . . . . .
C5 C 0.5180(12) 0.5419(9) 0.3489(4) 0.092(3) Uani 1 1 d . U . . .
C15 C 0.6524(11) 0.4931(8) 0.2711(4) 0.094(4) Uani 1 1 d . . . . .
C41 C 0.9216(10) 0.6017(9) -0.0369(3) 0.087(4) Uani 1 1 d . . . . .
H41 H 0.959615 0.642555 -0.033614 0.105 Uiso 1 1 calc R . . . .
C1 C 0.5274(11) 0.6015(8) 0.2957(4) 0.090(3) Uani 1 1 d . U . . .
H1 H 0.552811 0.605252 0.274746 0.108 Uiso 1 1 calc R . . . .
C29 C 0.9541(12) 0.3940(8) 0.1432(3) 0.090(4) Uani 1 1 d . . . . .
C19 C 0.8162(12) 0.6290(8) 0.2084(4) 0.101(5) Uani 1 1 d . . . . .
H19 H 0.813672 0.651089 0.228852 0.121 Uiso 1 1 calc R . . . .
C33 C 0.8851(13) 0.2021(8) 0.0911(4) 0.105(4) Uani 1 1 d . U . . .
H33 H 0.905999 0.190987 0.112586 0.126 Uiso 1 1 calc R . . . .
C11 C 0.6327(15) 0.3786(10) 0.3782(5) 0.117(4) Uani 1 1 d . U . . .
H11 H 0.609015 0.376303 0.399445 0.140 Uiso 1 1 calc R . . . .
C43 C 0.8355(16) 0.5153(9) -0.0641(4) 0.113(6) Uani 1 1 d . . . . .
H43 H 0.809875 0.490746 -0.082400 0.135 Uiso 1 1 calc R . . . .
C35 C 0.8342(12) 0.1808(8) 0.0376(4) 0.102(3) Uani 1 1 d . U . . .
H35 H 0.818541 0.154802 0.018692 0.123 Uiso 1 1 calc R . . . .
C3 C 0.4293(12) 0.6475(9) 0.3388(4) 0.105(4) Uani 1 1 d . U . . .
H3 H 0.386692 0.681955 0.346740 0.126 Uiso 1 1 calc R . . . .
C4 C 0.4555(12) 0.5972(9) 0.3581(4) 0.098(3) Uani 1 1 d . U . . .
H4 H 0.431813 0.597240 0.379308 0.118 Uiso 1 1 calc R . . . .
C42 C 0.8833(14) 0.5719(11) -0.0672(4) 0.112(6) Uani 1 1 d . . . . .
H42 H 0.893136 0.592937 -0.087594 0.134 Uiso 1 1 calc R . . . .
C12 C 0.6870(15) 0.3350(11) 0.3691(5) 0.123(4) Uani 1 1 d . U . . .
H12 H 0.703726 0.299637 0.384267 0.148 Uiso 1 1 calc R . . . .
C14 C 0.7049(14) 0.3819(9) 0.3153(5) 0.116(4) Uani 1 1 d . U . . .
H14 H 0.730135 0.381157 0.294229 0.139 Uiso 1 1 calc R . . . .
C13 C 0.7295(15) 0.3289(10) 0.3392(5) 0.127(4) Uani 1 1 d . U . . .
H13 H 0.772594 0.291805 0.334586 0.152 Uiso 1 1 calc R . . . .
C22 C 0.7743(9) 0.5346(6) 0.1737(3) 0.065(3) Uani 1 1 d . . . . .
C10 C 0.5480(12) 0.4840(9) 0.3677(4) 0.102(3) Uani 1 1 d . U . . .
H10 H 0.526417 0.481912 0.389199 0.122 Uiso 1 1 calc R . . . .
C53 C 0.757(3) 0.6901(19) 0.3144(9) 0.142(9) Uani 0.5 1 d D U . . .
H53A H 0.697903 0.663275 0.319761 0.171 Uiso 0.5 1 calc R . . . .
H53B H 0.778376 0.718365 0.333281 0.171 Uiso 0.5 1 calc R . . . .
C50 C 0.3798(10) 0.4014(5) 0.0293(3) 0.097(3) Uani 1 1 d D U . . .
H50 H 0.311209 0.396925 0.025262 0.116 Uiso 0.466(12) 1 calc R . . A 1
H50A H 0.313488 0.392058 0.023133 0.116 Uiso 0.534(12) 1 calc R . . A 2
O8 O 0.739(2) 0.7333(17) 0.2858(8) 0.176(9) Uani 0.5 1 d D U . . .
H8 H 0.753985 0.774821 0.289690 0.263 Uiso 0.5 1 d R . . . .
O7 O 0.500000 0.3308(8) 0.250000 0.143(7) Uani 1 2 d DS T P . .
H7A H 0.500000 0.288104 0.250000 0.214 Uiso 1 2 d DRS T P . .
H7B H 0.532390 0.356234 0.245320 0.214 Uiso 0.5 1 d R . . . .
C3A C 0.5467(11) 0.3777(7) 0.0429(4) 0.089(4) Uani 0.534(12) 1 d D U . A 2
H3A H 0.604913 0.351724 0.046924 0.107 Uiso 0.534(12) 1 calc R . . A 2
S49A S 0.4240(5) 0.4790(3) 0.0363(2) 0.092(2) Uani 0.534(12) 1 d D U . A 2

loop_
_atom_site_aniso_label
_atom_site_aniso_U_11
_atom_site_aniso_U_22
_atom_site_aniso_U_33
_atom_site_aniso_U_23
_atom_site_aniso_U_13
_atom_site_aniso_U_12
Dy1 0.0927(5) 0.0695(4) 0.0811(4) 0.0022(4) 0.0242(3) 0.0017(4)
S1 0.097(3) 0.087(2) 0.101(3) -0.018(2) 0.006(2) 0.002(2)
S2 0.151(4) 0.085(3) 0.103(3) -0.005(2) -0.007(3) 0.003(3)
N4 0.079(7) 0.046(5) 0.077(7) 0.000(5) 0.023(5) -0.006(5)
O2 0.100(7) 0.067(5) 0.071(5) -0.003(4) 0.022(5) 0.007(5)
C49 0.094(4) 0.093(4) 0.093(4) -0.0001(10) 0.0033(10) 0.0000(10)
N3 0.088(8) 0.050(5) 0.074(6) -0.004(5) 0.026(6) -0.003(5)
O4 0.101(6) 0.062(5) 0.072(5) 0.001(4) 0.021(5) -0.006(5)
O5 0.083(6) 0.061(5) 0.074(6) 0.005(4) 0.013(5) -0.001(4)
O3 0.068(6) 0.073(5) 0.075(5) 0.000(4) 0.023(4) -0.004(4)
S3 0.091(3) 0.091(3) 0.092(3) -0.0004(10) 0.0028(10) -0.0006(10)
O6 0.103(8) 0.070(5) 0.087(6) 0.002(5) 0.035(6) 0.010(5)
F4 0.151(9) 0.106(7) 0.115(7) -0.003(5) 0.043(6) -0.053(6)
C18 0.094(11) 0.075(8) 0.075(8) -0.008(7) 0.037(7) -0.008(7)
C47 0.095(10) 0.070(7) 0.054(6) -0.008(7) 0.023(6) -0.009(8)
C23 0.068(8) 0.057(6) 0.066(7) -0.001(6) 0.015(6) -0.008(6)
C16 0.068(9) 0.057(7) 0.091(9) -0.005(6) 0.029(7) -0.009(6)
C6 0.080(7) 0.088(7) 0.069(6) -0.010(5) 0.021(5) -0.011(6)
C39 0.078(9) 0.077(8) 0.062(7) -0.007(6) 0.021(6) -0.015(7)
C24 0.095(10) 0.055(7) 0.076(8) -0.009(6) 0.017(7) -0.019(7)
C40 0.072(9) 0.089(9) 0.077(9) -0.002(7) 0.008(7) 0.004(7)
C32 0.098(7) 0.075(6) 0.108(7) -0.015(6) 0.012(6) 0.003(6)
C27 0.091(10) 0.072(8) 0.076(8) -0.012(7) 0.016(7) -0.005(7)
O1 0.104(7) 0.059(5) 0.086(6) 0.002(4) 0.032(5) 0.009(5)
N1 0.062(7) 0.077(7) 0.077(7) 0.002(6) 0.021(5) -0.003(5)
C17 0.068(9) 0.069(7) 0.084(9) -0.006(6) 0.019(7) -0.008(6)
N2 0.090(8) 0.072(7) 0.086(8) -0.026(6) 0.024(6) -0.029(6)
F5 0.146(9) 0.112(7) 0.131(8) -0.032(6) 0.036(7) -0.042(7)
F8 0.131(8) 0.064(5) 0.239(13) 0.049(6) 0.044(8) -0.003(5)
F2 0.211(13) 0.186(12) 0.084(6) -0.014(7) 0.026(7) 0.061(10)
C37 0.073(9) 0.071(8) 0.093(10) -0.003(7) 0.020(8) -0.002(7)
C7 0.087(8) 0.100(8) 0.086(7) 0.002(7) 0.019(6) -0.018(7)
C45 0.098(11) 0.067(8) 0.059(7) -0.001(6) 0.015(7) -0.002(8)
C31 0.071(9) 0.072(8) 0.081(9) -0.007(7) 0.013(7) 0.002(7)
C52 0.109(9) 0.108(9) 0.109(9) 0.000(2) 0.004(2) 0.000(2)
F9 0.210(12) 0.077(6) 0.133(8) -0.017(6) 0.011(8) 0.019(7)
C36 0.114(14) 0.101(12) 0.089(11) 0.004(9) 0.003(10) -0.042(11)
F7 0.193(11) 0.067(5) 0.138(8) 0.005(5) -0.051(8) 0.015(6)
C46 0.094(10) 0.071(8) 0.061(7) 0.017(6) 0.006(7) 0.006(7)
C48 0.084(3) 0.083(3) 0.083(3) -0.0003(10) 0.0031(10) -0.0002(10)
C38 0.098(11) 0.081(9) 0.078(9) -0.002(7) 0.025(8) -0.007(8)
C44 0.116(14) 0.088(11) 0.107(12) 0.032(10) 0.020(11) 0.008(10)
C51 0.096(3) 0.095(3) 0.096(3) -0.0003(10) 0.0033(10) -0.0001(10)
C30 0.104(12) 0.064(8) 0.100(11) 0.008(8) 0.021(9) 0.003(8)
C21 0.120(13) 0.076(9) 0.100(11) -0.009(8) 0.048(10) -0.024(9)
C25 0.088(10) 0.068(8) 0.107(11) 0.005(8) 0.037(9) -0.010(7)
C26 0.084(10) 0.082(9) 0.094(10) -0.009(8) 0.021(8) -0.009(8)
C9 0.112(7) 0.117(7) 0.096(6) 0.014(6) 0.009(6) -0.019(6)
C34 0.123(8) 0.084(7) 0.135(8) -0.017(7) 0.008(7) 0.004(7)
C28 0.148(19) 0.095(13) 0.107(14) 0.008(11) -0.007(13) 0.018(13)
F3 0.199(11) 0.106(7) 0.091(6) 0.015(5) -0.020(6) 0.036(7)
C20 0.164(16) 0.058(7) 0.087(10) -0.007(7) 0.041(10) -0.037(9)
F1 0.159(11) 0.131(9) 0.143(9) 0.026(7) -0.063(8) -0.017(8)
C2 0.110(8) 0.108(8) 0.088(7) -0.018(6) 0.010(6) 0.000(7)
C8 0.099(7) 0.109(7) 0.092(6) 0.012(6) 0.009(6) -0.010(6)
F6 0.107(7) 0.149(9) 0.139(8) 0.031(7) -0.038(6) -0.061(7)
C5 0.093(6) 0.103(7) 0.080(6) -0.010(5) 0.017(5) -0.017(6)
C15 0.101(11) 0.095(10) 0.086(9) 0.015(9) 0.035(8) 0.026(10)
C41 0.072(9) 0.138(13) 0.053(7) 0.004(8) 0.013(6) -0.016(9)
C1 0.094(7) 0.100(7) 0.078(6) -0.018(6) 0.012(6) -0.009(6)
C29 0.107(12) 0.095(11) 0.068(9) 0.004(8) 0.004(8) -0.011(9)
C19 0.130(14) 0.081(9) 0.094(10) -0.029(8) 0.041(10) -0.020(9)
C33 0.113(7) 0.078(6) 0.123(8) -0.020(6) 0.009(7) 0.002(6)
C11 0.129(9) 0.120(9) 0.100(8) 0.025(7) 0.001(7) -0.014(7)
C43 0.163(18) 0.102(13) 0.073(9) -0.020(9) -0.008(10) 0.048(13)
C35 0.112(7) 0.084(6) 0.110(7) -0.026(6) 0.005(7) 0.007(6)
C3 0.107(8) 0.115(8) 0.095(7) -0.029(6) 0.019(7) 0.004(7)
C4 0.104(8) 0.110(8) 0.082(7) -0.017(6) 0.020(6) -0.008(7)
C42 0.115(15) 0.137(16) 0.085(11) 0.007(11) 0.017(10) 0.007(12)
C12 0.132(9) 0.127(9) 0.110(8) 0.036(8) -0.003(8) -0.009(8)
C14 0.120(8) 0.117(8) 0.111(8) 0.022(7) 0.006(7) -0.001(7)
C13 0.131(9) 0.124(9) 0.124(8) 0.026(8) 0.004(8) 0.003(8)
C22 0.062(8) 0.063(7) 0.069(8) 0.000(6) 0.011(6) 0.003(6)
C10 0.107(7) 0.115(8) 0.085(7) -0.005(6) 0.020(6) -0.027(7)
C53 0.142(9) 0.142(9) 0.142(9) 0.0000(10) 0.0048(11) -0.0001(10)
C50 0.097(3) 0.097(3) 0.097(3) -0.0002(10) 0.0031(10) -0.0003(10)
O8 0.176(10) 0.175(10) 0.176(10) 0.000(2) 0.006(2) 0.000(2)
O7 0.117(13) 0.110(12) 0.207(19) 0.000 0.104(14) 0.000
C3A 0.090(5) 0.085(5) 0.092(6) 0.002(5) -0.001(5) -0.002(5)
S49A 0.113(4) 0.074(4) 0.090(4) -0.007(3) 0.005(3) -0.008(3)

loop_
_atom_type_symbol
_atom_type_description
_atom_type_scat_dispersion_real
_atom_type_scat_dispersion_imag
_atom_type_scat_source
C C 0.0033 0.0016 'International Tables Vol C Tables 4.2.6.8 and 6.1.1.4'
H H 0.0000 0.0000 'International Tables Vol C Tables 4.2.6.8 and 6.1.1.4'
Dy Dy -0.1892 4.4098 'International Tables Vol C Tables 4.2.6.8 and 6.1.1.4'
F F 0.0171 0.0103 'International Tables Vol C Tables 4.2.6.8 and 6.1.1.4'
N N 0.0061 0.0033 'International Tables Vol C Tables 4.2.6.8 and 6.1.1.4'
O O 0.0106 0.0060 'International Tables Vol C Tables 4.2.6.8 and 6.1.1.4'
S S 0.1246 0.1234 'International Tables Vol C Tables 4.2.6.8 and 6.1.1.4'

loop_
_geom_angle_atom_site_label_1
_geom_angle_atom_site_label_2
_geom_angle_atom_site_label_3
_geom_angle
_geom_angle_site_symmetry_1
_geom_angle_site_symmetry_3
_geom_angle_publ_flag
O2 Dy1 N4 81.8(3) . . ?
O2 Dy1 N3 134.7(3) . . ?
N3 Dy1 N4 63.7(3) . . ?
O4 Dy1 N4 144.3(3) . . ?
O4 Dy1 O2 77.2(3) . . ?
O4 Dy1 N3 147.0(3) . . ?
O5 Dy1 N4 103.1(3) . . ?
O5 Dy1 O2 146.0(3) . . ?
O5 Dy1 N3 74.0(3) . . ?
O5 Dy1 O4 80.3(3) . . ?
O5 Dy1 O6 72.4(3) . . ?
O5 Dy1 O1 142.1(3) . . ?
O3 Dy1 N4 142.7(3) . . ?
O3 Dy1 O2 118.3(3) . . ?
O3 Dy1 N3 81.5(3) . . ?
O3 Dy1 O4 73.0(3) . . ?
O3 Dy1 O5 78.0(3) . . ?
O3 Dy1 O6 140.2(3) . . ?
O3 Dy1 O1 81.6(3) . . ?
O6 Dy1 N4 71.3(3) . . ?
O6 Dy1 O2 77.7(3) . . ?
O6 Dy1 N3 114.1(3) . . ?
O6 Dy1 O4 76.2(3) . . ?
O6 Dy1 O1 137.4(3) . . ?
O1 Dy1 N4 75.4(3) . . ?
O1 Dy1 O2 71.9(3) . . ?
O1 Dy1 N3 71.6(3) . . ?
O1 Dy1 O4 123.3(3) . . ?
C32 S1 C35 91.4(8) . . ?
C40 S2 C43 89.0(9) . . ?
C23 N4 Dy1 118.9(7) . . ?
C27 N4 Dy1 119.9(8) . . ?
C27 N4 C23 120.9(10) . . ?
C31 O2 Dy1 135.1(8) . . ?
C48 C49 H49 121.8 . . ?
C48 C49 C50 116.4(15) . . ?
C50 C49 H49 121.8 . . ?
C21 N3 Dy1 121.1(8) . . ?
C21 N3 C22 117.2(11) . . ?
C22 N3 Dy1 121.1(7) . . ?
C39 O4 Dy1 134.0(8) . . ?
C45 O5 Dy1 133.1(8) . . ?
C37 O3 Dy1 131.4(9) . . ?
C51 S3 C48 88.9(8) . . ?
C47 O6 Dy1 138.2(9) . . ?
C19 C18 C17 124.1(12) . . ?
C22 C18 C17 116.5(12) . . ?
C22 C18 C19 119.4(12) . . ?
O6 C47 C46 123.4(13) . . ?
O6 C47 C48 114.4(12) . . ?
C46 C47 C48 122.2(13) . . ?
N4 C23 C24 121.3(11) . . ?
N4 C23 C22 119.8(10) . . ?
C24 C23 C22 118.9(10) . . ?
N1 C16 C24 127.9(11) . . ?
C17 C16 C24 122.6(11) . . ?
C17 C16 N1 109.5(11) . . ?
C7 C6 C5 117.7(13) . . ?
C1 C6 C7 123.3(12) . . ?
C1 C6 C5 119.0(13) . . ?
O4 C39 C40 114.6(12) . . ?
O4 C39 C38 125.1(12) . . ?
C38 C39 C40 120.1(12) . . ?
C16 C24 C23 116.9(11) . . ?
C25 C24 C23 117.0(11) . . ?
C25 C24 C16 126.1(12) . . ?
C39 C40 S2 120.1(10) . . ?
C39 C40 C41 123.6(12) . . ?
C41 C40 S2 116.2(10) . . ?
C31 C32 S1 119.1(12) . . ?
C33 C32 S1 113.6(12) . . ?
C33 C32 C31 127.3(15) . . ?
N4 C27 H27 118.5 . . ?
N4 C27 C26 123.0(12) . . ?
C26 C27 H27 118.5 . . ?
C29 O1 Dy1 128.7(10) . . ?
C15 N1 C16 103.3(10) . . ?
C16 C17 C18 122.1(12) . . ?
C16 C17 N2 106.0(11) . . ?
N2 C17 C18 131.6(12) . . ?
C17 N2 H2 125.3 . . ?
C15 N2 C17 109.4(11) . . ?
C15 N2 H2 125.3 . . ?
O3 C37 C36 113.2(13) . . ?
O3 C37 C38 127.5(13) . . ?
C38 C37 C36 119.3(13) . . ?
C6 C7 C15 117.8(13) . . ?
C8 C7 C6 120.4(13) . . ?
C8 C7 C15 121.8(14) . . ?
O5 C45 C46 128.4(13) . . ?
O5 C45 C44 112.7(14) . . ?
C46 C45 C44 118.7(15) . . ?
O2 C31 C32 116.5(13) . . ?
O2 C31 C30 124.4(13) . . ?
C30 C31 C32 119.1(14) . . ?
H52A C52 H52B 109.5 . . ?
H52A C52 H52C 109.5 . . ?
H52B C52 H52C 109.5 . . ?
C53 C52 H52A 109.5 . . ?
C53 C52 H52B 109.5 . . ?
C53 C52 H52C 109.5 . . ?
F4 C36 F5 105.2(14) . . ?
F4 C36 C37 113.6(14) . . ?
F4 C36 F6 107.2(14) . . ?
F5 C36 C37 110.0(14) . . ?
F5 C36 F6 108.9(14) . . ?
F6 C36 C37 111.6(14) . . ?
C47 C46 H46 118.5 . . ?
C45 C46 C47 123.0(14) . . ?
C45 C46 H46 118.5 . . ?
C49 C48 S3 111.4(11) . . ?
C49 C48 C47 133.0(11) . . ?
C47 C48 S3 115.6(9) . . ?
C47 C48 S49A 122.1(9) . . ?
C3A C48 C47 125.2(10) . . ?
C3A C48 S49A 112.7(10) . . ?
C39 C38 H38 118.7 . . ?
C37 C38 C39 122.5(13) . . ?
C37 C38 H38 118.7 . . ?
F8 C44 C45 113.5(14) . . ?
F8 C44 F9 95.6(15) . . ?
F9 C44 C45 111.5(12) . . ?
F7 C44 F8 113.5(13) . . ?
F7 C44 C45 116.6(16) . . ?
F7 C44 F9 103.5(14) . . ?
S3 C51 H51 118.9 . . ?
C50 C51 S3 122.2(11) . . ?
C50 C51 H51 118.9 . . ?
C50 C51 H51A 123.3 . . ?
C50 C51 C3A 113.5(13) . . ?
C3A C51 H51A 123.3 . . ?
C31 C30 H30 119.3 . . ?
C29 C30 C31 121.5(13) . . ?
C29 C30 H30 119.3 . . ?
N3 C21 H21 117.8 . . ?
N3 C21 C20 124.5(13) . . ?
C20 C21 H21 117.8 . . ?
C24 C25 H25 119.4 . . ?
C26 C25 C24 121.2(12) . . ?
C26 C25 H25 119.4 . . ?
C27 C26 H26 121.8 . . ?
C25 C26 C27 116.5(13) . . ?
C25 C26 H26 121.8 . . ?
C11 C9 C8 119.0(18) . . ?
C10 C9 C8 119.0(17) . . ?
C10 C9 C11 121.9(18) . . ?
C33 C34 H34 122.7 . . ?
C35 C34 H34 122.7 . . ?
C35 C34 C33 114.6(16) . . ?
F2 C28 C29 107.2(17) . . ?
F3 C28 F2 109.7(17) . . ?
F3 C28 C29 112.8(16) . . ?
F1 C28 F2 109.9(18) . . ?
F1 C28 F3 106.5(18) . . ?
F1 C28 C29 110.6(16) . . ?
C21 C20 H20 121.5 . . ?
C19 C20 C21 117.1(13) . . ?
C19 C20 H20 121.5 . . ?
C1 C2 H2A 121.9 . . ?
C3 C2 H2A 121.9 . . ?
C3 C2 C1 116.2(16) . . ?
C7 C8 C9 120.8(16) . . ?
C7 C8 C14 119.6(15) . . ?
C14 C8 C9 119.5(16) . . ?
C4 C5 C6 116.0(15) . . ?
C10 C5 C6 116.7(14) . . ?
C10 C5 C4 127.3(14) . . ?
N1 C15 C7 121.5(14) . . ?
N2 C15 N1 111.7(12) . . ?
N2 C15 C7 126.7(15) . . ?
C40 C41 H41 128.6 . . ?
C42 C41 C40 102.7(14) . . ?
C42 C41 H41 128.6 . . ?
C6 C1 C2 121.1(13) . . ?
C6 C1 H1 119.5 . . ?
C2 C1 H1 119.5 . . ?
O1 C29 C30 129.4(14) . . ?
O1 C29 C28 111.8(14) . . ?
C30 C29 C28 118.8(15) . . ?
C18 C19 H19 120.3 . . ?
C20 C19 C18 119.3(13) . . ?
C20 C19 H19 120.3 . . ?
C32 C33 C34 108.4(17) . . ?
C32 C33 H33 125.8 . . ?
C34 C33 H33 125.8 . . ?
C9 C11 H11 119.9 . . ?
C12 C11 C9 120(2) . . ?
C12 C11 H11 119.9 . . ?
S2 C43 H43 121.3 . . ?
C42 C43 S2 117.5(15) . . ?
C42 C43 H43 121.3 . . ?
S1 C35 H35 124.1 . . ?
C34 C35 S1 111.8(13) . . ?
C34 C35 H35 124.1 . . ?
C2 C3 H3 117.7 . . ?
C4 C3 C2 124.6(16) . . ?
C4 C3 H3 117.7 . . ?
C5 C4 H4 118.4 . . ?
C3 C4 C5 123.2(15) . . ?
C3 C4 H4 118.4 . . ?
C41 C42 H42 122.7 . . ?
C43 C42 C41 114.5(17) . . ?
C43 C42 H42 122.7 . . ?
C11 C12 H12 115.6 . . ?
C11 C12 C13 129(2) . . ?
C13 C12 H12 115.6 . . ?
C8 C14 H14 122.3 . . ?
C8 C14 C13 115.5(17) . . ?
C13 C14 H14 122.3 . . ?
C12 C13 C14 117.1(19) . . ?
C12 C13 H13 121.5 . . ?
C14 C13 H13 121.5 . . ?
N3 C22 C23 114.7(10) . . ?
C18 C22 N3 122.1(11) . . ?
C18 C22 C23 122.7(11) . . ?
C9 C10 C5 125.3(15) . . ?
C9 C10 H10 117.3 . . ?
C5 C10 H10 117.3 . . ?
C52 C53 H53A 111.4 . . ?
C52 C53 H53B 111.4 . . ?
H53A C53 H53B 109.3 . . ?
O8 C53 C52 102(3) . . ?
O8 C53 H53A 111.4 . . ?
O8 C53 H53B 111.4 . . ?
C49 C50 H50 130.4 . . ?
C51 C50 C49 99.3(14) . . ?
C51 C50 H50 130.4 . . ?
C51 C50 H50A 124.4 . . ?
C51 C50 S49A 111.2(11) . . ?
S49A C50 H50A 124.4 . . ?
C53 O8 H8 110.7 . . ?
H7A O7 H7B 135.1 . . ?
H7A O7 H7B 135.1 . 2_655 ?
H7B O7 H7B 89.9 . 2_655 ?
C48 C3A H3A 126.1 . . ?
C51 C3A C48 107.7(13) . . ?
C51 C3A H3A 126.1 . . ?
C50 S49A C48 95.0(7) . . ?

loop_
_geom_bond_atom_site_label_1
_geom_bond_atom_site_label_2
_geom_bond_distance
_geom_bond_site_symmetry_2
_geom_bond_publ_flag
Dy1 N4 2.578(9) . ?
Dy1 O2 2.339(8) . ?
Dy1 N3 2.536(9) . ?
Dy1 O4 2.337(8) . ?
Dy1 O5 2.326(9) . ?
Dy1 O3 2.297(8) . ?
Dy1 O6 2.330(12) . ?
Dy1 O1 2.336(10) . ?
S1 C32 1.702(17) . ?
S1 C35 1.710(16) . ?
S2 C40 1.645(15) . ?
S2 C43 1.708(18) . ?
N4 C23 1.330(14) . ?
N4 C27 1.313(15) . ?
O2 C31 1.244(15) . ?
C49 H49 0.9500 . ?
C49 C48 1.426(10) . ?
C49 C50 1.433(9) . ?
N3 C21 1.316(16) . ?
N3 C22 1.371(14) . ?
O4 C39 1.234(13) . ?
O5 C45 1.271(16) . ?
O3 C37 1.281(15) . ?
S3 C48 1.653(9) . ?
S3 C51 1.649(9) . ?
O6 C47 1.254(15) . ?
F4 C36 1.328(16) . ?
C18 C17 1.451(17) . ?
C18 C19 1.393(18) . ?
C18 C22 1.361(16) . ?
C47 C46 1.386(17) . ?
C47 C48 1.503(16) . ?
C23 C24 1.430(15) . ?
C23 C22 1.459(16) . ?
C16 C24 1.424(17) . ?
C16 N1 1.390(14) . ?
C16 C17 1.349(16) . ?
C6 C7 1.435(19) . ?
C6 C5 1.501(18) . ?
C6 C1 1.393(19) . ?
C39 C40 1.514(18) . ?
C39 C38 1.386(18) . ?
C24 C25 1.394(17) . ?
C40 C41 1.514(18) . ?
C32 C31 1.485(18) . ?
C32 C33 1.38(2) . ?
C27 H27 0.9500 . ?
C27 C26 1.415(17) . ?
O1 C29 1.268(16) . ?
N1 C15 1.360(18) . ?
C17 N2 1.355(15) . ?
N2 H2 0.8800 . ?
N2 C15 1.283(17) . ?
F5 C36 1.353(19) . ?
F8 C44 1.356(19) . ?
F2 C28 1.32(2) . ?
C37 C36 1.51(2) . ?
C37 C38 1.373(19) . ?
C7 C8 1.40(2) . ?
C7 C15 1.498(18) . ?
C45 C46 1.358(19) . ?
C45 C44 1.53(2) . ?
C31 C30 1.38(2) . ?
C52 H52A 0.9800 . ?
C52 H52B 0.9800 . ?
C52 H52C 0.9800 . ?
C52 C53 1.533(19) . ?
F9 C44 1.372(19) . ?
C36 F6 1.37(2) . ?
F7 C44 1.326(19) . ?
C46 H46 0.9500 . ?
C48 C3A 1.435(10) . ?
C48 S49A 1.662(9) . ?
C38 H38 0.9500 . ?
C51 H51 0.9500 . ?
C51 H51A 0.9500 . ?
C51 C50 1.412(9) . ?
C51 C3A 1.429(10) . ?
C30 H30 0.9500 . ?
C30 C29 1.373(19) . ?
C21 H21 0.9500 . ?
C21 C20 1.398(19) . ?
C25 H25 0.9500 . ?
C25 C26 1.394(19) . ?
C26 H26 0.9500 . ?
C9 C8 1.45(2) . ?
C9 C11 1.39(2) . ?
C9 C10 1.32(2) . ?
C34 H34 0.9500 . ?
C34 C33 1.45(2) . ?
C34 C35 1.33(2) . ?
C28 F3 1.316(19) . ?
C28 F1 1.30(2) . ?
C28 C29 1.64(2) . ?
C20 H20 0.9500 . ?
C20 C19 1.373(18) . ?
C2 H2A 0.9500 . ?
C2 C1 1.47(2) . ?
C2 C3 1.41(2) . ?
C8 C14 1.43(2) . ?
C5 C4 1.42(2) . ?
C5 C10 1.41(2) . ?
C41 H41 0.9500 . ?
C41 C42 1.46(2) . ?
C1 H1 0.9500 . ?
C19 H19 0.9500 . ?
C33 H33 0.9500 . ?
C11 H11 0.9500 . ?
C11 C12 1.19(2) . ?
C43 H43 0.9500 . ?
C43 C42 1.28(2) . ?
C35 H35 0.9500 . ?
C3 H3 0.9500 . ?
C3 C4 1.30(2) . ?
C4 H4 0.9500 . ?
C42 H42 0.9500 . ?
C12 H12 0.9500 . ?
C12 C13 1.39(2) . ?
C14 H14 0.9500 . ?
C14 C13 1.45(2) . ?
C13 H13 0.9500 . ?
C10 H10 0.9500 . ?
C53 H53A 0.9900 . ?
C53 H53B 0.9900 . ?
C53 O8 1.462(19) . ?
C50 H50 0.9500 . ?
C50 H50A 0.9500 . ?
C50 S49A 1.634(9) . ?
O8 H8 0.8401 . ?
O7 H7A 0.8218 . ?
O7 H7B 0.6930 2_655 ?
O7 H7B 0.6931 . ?
C3A H3A 0.9500 . ?

loop_
_geom_torsion_atom_site_label_1
_geom_torsion_atom_site_label_2
_geom_torsion_atom_site_label_3
_geom_torsion_atom_site_label_4
_geom_torsion
_geom_torsion_site_symmetry_1
_geom_torsion_site_symmetry_2
_geom_torsion_site_symmetry_3
_geom_torsion_site_symmetry_4
_geom_torsion_publ_flag
Dy1 N4 C23 C24 -173.8(10) . . . . ?
Dy1 N4 C23 C22 4.8(15) . . . . ?
Dy1 N4 C27 C26 176.1(11) . . . . ?
Dy1 O2 C31 C32 162.8(9) . . . . ?
Dy1 O2 C31 C30 -14(2) . . . . ?
Dy1 N3 C21 C20 -166.9(13) . . . . ?
Dy1 N3 C22 C18 172.8(10) . . . . ?
Dy1 N3 C22 C23 -14.9(14) . . . . ?
Dy1 O4 C39 C40 -160.1(8) . . . . ?
Dy1 O4 C39 C38 16(2) . . . . ?
Dy1 O5 C45 C46 16(2) . . . . ?
Dy1 O5 C45 C44 -169.0(9) . . . . ?
Dy1 O3 C37 C36 162.7(10) . . . . ?
Dy1 O3 C37 C38 -18(2) . . . . ?
Dy1 O6 C47 C46 5.1(18) . . . . ?
Dy1 O6 C47 C48 -174.1(7) . . . . ?
Dy1 O1 C29 C30 25(2) . . . . ?
Dy1 O1 C29 C28 -152.2(11) . . . . ?
S1 C32 C31 O2 5.7(18) . . . . ?
S1 C32 C31 C30 -177.1(11) . . . . ?
S1 C32 C33 C34 0.3(18) . . . . ?
S2 C40 C41 C42 -0.5(16) . . . . ?
S2 C43 C42 C41 3(2) . . . . ?
N4 C23 C24 C16 178.6(12) . . . . ?
N4 C23 C24 C25 -3(2) . . . . ?
N4 C23 C22 N3 6.4(17) . . . . ?
N4 C23 C22 C18 178.6(13) . . . . ?
N4 C27 C26 C25 -2(2) . . . . ?
O2 C31 C30 C29 -9(2) . . . . ?
N3 C21 C20 C19 -8(3) . . . . ?
O4 C39 C40 S2 -2.5(17) . . . . ?
O4 C39 C40 C41 179.1(12) . . . . ?
O4 C39 C38 C37 6(2) . . . . ?
O5 C45 C46 C47 -5(2) . . . . ?
O5 C45 C44 F8 42.9(19) . . . . ?
O5 C45 C44 F9 -63.7(18) . . . . ?
O5 C45 C44 F7 177.7(13) . . . . ?
O3 C37 C36 F4 173.8(14) . . . . ?
O3 C37 C36 F5 -68.5(18) . . . . ?
O3 C37 C36 F6 52.5(18) . . . . ?
O3 C37 C38 C39 -5(2) . . . . ?
S3 C51 C50 C49 15(3) . . . . ?
O6 C47 C46 C45 -5.4(19) . . . . ?
O6 C47 C48 C49 172(3) . . . . ?
O6 C47 C48 S3 -5.5(15) . . . . ?
O6 C47 C48 C3A -12.6(13) . . . . ?
O6 C47 C48 S49A 163.6(9) . . . . ?
C18 C17 N2 C15 176.5(15) . . . . ?
C47 C48 C3A C51 176.5(11) . . . . ?
C47 C48 S49A C50 -176.7(11) . . . . ?
C23 N4 C27 C26 2(2) . . . . ?
C23 C24 C25 C26 3(2) . . . . ?
C16 C24 C25 C26 -178.6(14) . . . . ?
C16 N1 C15 N2 1.4(16) . . . . ?
C16 N1 C15 C7 178.1(13) . . . . ?
C16 C17 N2 C15 3.1(16) . . . . ?
C6 C7 C8 C9 1(2) . . . . ?
C6 C7 C8 C14 -176.8(15) . . . . ?
C6 C7 C15 N1 -117.8(15) . . . . ?
C6 C7 C15 N2 58(2) . . . . ?
C6 C5 C4 C3 2(2) . . . . ?
C6 C5 C10 C9 -2(2) . . . . ?
C39 C40 C41 C42 178.0(13) . . . . ?
C24 C23 C22 N3 -175.0(12) . . . . ?
C24 C23 C22 C18 -2.8(19) . . . . ?
C24 C16 N1 C15 -179.5(14) . . . . ?
C24 C16 C17 C18 4(2) . . . . ?
C24 C16 C17 N2 177.9(13) . . . . ?
C24 C25 C26 C27 -1(2) . . . . ?
C40 S2 C43 C42 -2.4(17) . . . . ?
C40 C39 C38 C37 -178.2(13) . . . . ?
C40 C41 C42 C43 -1(2) . . . . ?
C32 S1 C35 C34 3.4(15) . . . . ?
C32 C31 C30 C29 173.7(14) . . . . ?
C27 N4 C23 C24 0(2) . . . . ?
C27 N4 C23 C22 179.0(12) . . . . ?
N1 C16 C24 C23 179.6(13) . . . . ?
N1 C16 C24 C25 1(2) . . . . ?
N1 C16 C17 C18 -176.4(13) . . . . ?
N1 C16 C17 N2 -2.2(15) . . . . ?
C17 C18 C19 C20 178.0(16) . . . . ?
C17 C18 C22 N3 177.2(12) . . . . ?
C17 C18 C22 C23 6(2) . . . . ?
C17 C16 C24 C23 -1(2) . . . . ?
C17 C16 C24 C25 -178.9(14) . . . . ?
C17 C16 N1 C15 0.6(15) . . . . ?
C17 N2 C15 N1 -2.9(18) . . . . ?
C17 N2 C15 C7 -179.3(14) . . . . ?
F2 C28 C29 O1 74.3(19) . . . . ?
F2 C28 C29 C30 -103.5(18) . . . . ?
C7 C6 C5 C4 -178.2(14) . . . . ?
C7 C6 C5 C10 1(2) . . . . ?
C7 C6 C1 C2 175.7(14) . . . . ?
C7 C8 C14 C13 177.0(16) . . . . ?
C31 C32 C33 C34 177.3(15) . . . . ?
C31 C30 C29 O1 3(3) . . . . ?
C31 C30 C29 C28 -179.7(15) . . . . ?
C36 C37 C38 C39 174.2(15) . . . . ?
C46 C47 C48 C49 -7(4) . . . . ?
C46 C47 C48 S3 175.2(10) . . . . ?
C46 C47 C48 C3A 168.2(9) . . . . ?
C46 C47 C48 S49A -15.7(16) . . . . ?
C46 C45 C44 F8 -141.8(15) . . . . ?
C46 C45 C44 F9 111.6(17) . . . . ?
C46 C45 C44 F7 -7(2) . . . . ?
C48 C49 C50 C51 -12(4) . . . . ?
C48 S3 C51 C50 -11.1(13) . . . . ?
C48 C47 C46 C45 173.8(11) . . . . ?
C38 C39 C40 S2 -178.3(11) . . . . ?
C38 C39 C40 C41 3(2) . . . . ?
C38 C37 C36 F4 -6(2) . . . . ?
C38 C37 C36 F5 112.2(16) . . . . ?
C38 C37 C36 F6 -126.8(15) . . . . ?
C44 C45 C46 C47 -179.7(12) . . . . ?
C51 S3 C48 C49 2(2) . . . . ?
C51 S3 C48 C47 -179.7(9) . . . . ?
C51 C50 S49A C48 0.2(4) . . . . ?
C21 N3 C22 C18 3(2) . . . . ?
C21 N3 C22 C23 174.8(13) . . . . ?
C21 C20 C19 C18 6(3) . . . . ?
C9 C8 C14 C13 -1(3) . . . . ?
C9 C11 C12 C13 0(4) . . . . ?
F3 C28 C29 O1 -164.7(16) . . . . ?
F3 C28 C29 C30 17(3) . . . . ?
F1 C28 C29 O1 -46(2) . . . . ?
F1 C28 C29 C30 136.6(16) . . . . ?
C2 C3 C4 C5 -1(3) . . . . ?
C8 C7 C15 N1 62(2) . . . . ?
C8 C7 C15 N2 -121.4(18) . . . . ?
C8 C9 C11 C12 0(3) . . . . ?
C8 C9 C10 C5 2(3) . . . . ?
C8 C14 C13 C12 1(3) . . . . ?
C5 C6 C7 C8 -1(2) . . . . ?
C5 C6 C7 C15 179.3(13) . . . . ?
C5 C6 C1 C2 -3(2) . . . . ?
C15 C7 C8 C9 -179.4(15) . . . . ?
C15 C7 C8 C14 3(2) . . . . ?
C1 C6 C7 C8 -179.2(15) . . . . ?
C1 C6 C7 C15 1(2) . . . . ?
C1 C6 C5 C4 0(2) . . . . ?
C1 C6 C5 C10 179.7(14) . . . . ?
C1 C2 C3 C4 -2(3) . . . . ?
C19 C18 C17 C16 174.7(15) . . . . ?
C19 C18 C17 N2 2(3) . . . . ?
C19 C18 C22 N3 -4(2) . . . . ?
C19 C18 C22 C23 -175.2(14) . . . . ?
C33 C32 C31 O2 -171.1(15) . . . . ?
C33 C32 C31 C30 6(2) . . . . ?
C33 C34 C35 S1 -4(2) . . . . ?
C11 C9 C8 C7 -177.4(16) . . . . ?
C11 C9 C8 C14 0(3) . . . . ?
C11 C9 C10 C5 177.9(16) . . . . ?
C11 C12 C13 C14 0(4) . . . . ?
C43 S2 C40 C39 -177.0(12) . . . . ?
C43 S2 C40 C41 1.5(12) . . . . ?
C35 S1 C32 C31 -179.3(12) . . . . ?
C35 S1 C32 C33 -2.0(14) . . . . ?
C35 C34 C33 C32 2(2) . . . . ?
C3 C2 C1 C6 3(2) . . . . ?
C4 C5 C10 C9 177.6(17) . . . . ?
C22 N3 C21 C20 3(2) . . . . ?
C22 C18 C17 C16 -6(2) . . . . ?
C22 C18 C17 N2 -178.6(14) . . . . ?
C22 C18 C19 C20 -1(3) . . . . ?
C22 C23 C24 C16 0.0(19) . . . . ?
C22 C23 C24 C25 178.5(12) . . . . ?
C10 C9 C8 C7 -1(3) . . . . ?
C10 C9 C8 C14 176.5(17) . . . . ?
C10 C9 C11 C12 -176(2) . . . . ?
C10 C5 C4 C3 -177.9(17) . . . . ?
C50 C49 C48 S3 6(4) . . . . ?
C50 C49 C48 C47 -171.5(19) . . . . ?
C50 C51 C3A C48 0.1(2) . . . . ?
C3A C48 S49A C50 -0.1(3) . . . . ?
C3A C51 C50 S49A -0.2(4) . . . . ?
S49A C48 C3A C51 0.0(2) . . . . ?
